data_7059213
loop_
_publ_author_name
'Asthana, Sharad Kumar'
'Pandey, Abha'
'Kumar, Ajit'
'Upadhyay, K. K.'

_publ_section_title
;
 An incisive optical recognition of monohydrogen phosphate by a
 fluorescein-based chemodosimeter
;
_journal_issue 6
_journal_name_full 'New Journal of Chemistry'
_journal_page_first 2201
_journal_page_last 2205
_journal_paper_doi 10.1039/C9NJ03023A
_journal_volume 44
_journal_year 2020
_chemical_formula_moiety 'C20 H12 O5, H2 O'
_chemical_formula_sum 'C20 H14 O6'
_chemical_formula_weight 350.31
_space_group_crystal_system triclinic
_space_group_IT_number 2
_space_group_name_Hall '-P 1'
_space_group_name_H-M_alt 'P -1'
_symmetry_cell_setting triclinic
_symmetry_Int_Tables_number 2
_symmetry_space_group_name_H-M 'P -1'
_atom_sites_solution_hydrogens mixed
_audit_creation_date 2019-09-30
_audit_creation_method SHELXL-2018/3
_audit_update_record
;
2020-01-03 deposited with the CCDC.	2020-01-15 downloaded from the CCDC.
;
_cell_angle_alpha 70.890(10)
_cell_angle_beta 69.248(11)
_cell_angle_gamma 77.970(11)
_cell_formula_units_Z 2
_cell_length_a 8.1166(11)
_cell_length_b 9.7387(12)
_cell_length_c 11.3513(12)
_cell_measurement_reflns_used 927
_cell_measurement_temperature 293(2)
_cell_measurement_theta_max 1.00000
_cell_measurement_theta_min 927
_cell_volume 788.47(18)
_computing_cell_refinement
;
CrysAlisPro, Agilent Technologies,
Version 1.171.35.21 (release 20-01-2012 CrysAlis171 .NET)
(compiled Jan 23 2012,18:06:46)
;
_computing_data_collection
;
CrysAlisPro, Agilent Technologies,
Version 1.171.35.21 (release 20-01-2012 CrysAlis171 .NET)
(compiled Jan 23 2012,18:06:46)
;
_computing_data_reduction
;
CrysAlisPro, Agilent Technologies,
Version 1.171.35.21 (release 20-01-2012 CrysAlis171 .NET)
(compiled Jan 23 2012,18:06:46)
;
_computing_molecular_graphics 'Olex2 1.3-dev (Dolomanov et al., 2009)'
_computing_publication_material 'Olex2 1.3-dev (Dolomanov et al., 2009)'
_computing_structure_refinement 'ShelXL 2018/3 (Sheldrick, 2015)'
_computing_structure_solution 'SHELXS-2018 (Sheldrick 2008)'
_diffrn_ambient_temperature 293(2)
_diffrn_detector_area_resol_mean 16.0938
_diffrn_measured_fraction_theta_full 0.998
_diffrn_measured_fraction_theta_max 0.998
_diffrn_measurement_device_type 'Xcalibur, Eos'
_diffrn_measurement_method '\w scans'
_diffrn_radiation_type MoK\a
_diffrn_radiation_wavelength 0.71073
_diffrn_reflns_av_R_equivalents 0.0368
_diffrn_reflns_av_unetI/netI 0.0852
_diffrn_reflns_Laue_measured_fraction_full 0.998
_diffrn_reflns_Laue_measured_fraction_max 0.998
_diffrn_reflns_limit_h_max 9
_diffrn_reflns_limit_h_min -9
_diffrn_reflns_limit_k_max 11
_diffrn_reflns_limit_k_min -10
_diffrn_reflns_limit_l_max 13
_diffrn_reflns_limit_l_min -11
_diffrn_reflns_number 5147
_diffrn_reflns_point_group_measured_fraction_full 0.998
_diffrn_reflns_point_group_measured_fraction_max 0.998
_diffrn_reflns_theta_full 24.999
_diffrn_reflns_theta_max 24.999
_diffrn_reflns_theta_min 3.314
_exptl_absorpt_coefficient_mu 0.110
_exptl_absorpt_correction_type multi-scan
_exptl_crystal_colour red
_exptl_crystal_colour_primary red
_exptl_crystal_density_diffrn 1.476
_exptl_crystal_density_meas 1.475
_exptl_crystal_description rectangular
_exptl_crystal_F_000 364
_exptl_crystal_size_max 0.24
_exptl_crystal_size_mid 0.2
_exptl_crystal_size_min 0.18
_exptl_transmission_factor_max 0.980
_exptl_transmission_factor_min 0.974
_refine_diff_density_max 0.253
_refine_diff_density_min -0.256
_refine_diff_density_rms 0.057
_refine_ls_extinction_method none
_refine_ls_goodness_of_fit_ref 1.028
_refine_ls_hydrogen_treatment constr
_refine_ls_matrix_type full
_refine_ls_number_parameters 240
_refine_ls_number_reflns 2788
_refine_ls_number_restraints 0
_refine_ls_restrained_S_all 1.028
_refine_ls_R_factor_all 0.1228
_refine_ls_R_factor_gt 0.0622
_refine_ls_shift/su_max 0.000
_refine_ls_shift/su_mean 0.000
_refine_ls_structure_factor_coef Fsqd
_refine_ls_weighting_details 'w=1/[\s^2^(Fo^2^)+(0.0726P)^2^] where P=(Fo^2^+2Fc^2^)/3'
_refine_ls_weighting_scheme calc
_refine_ls_wR_factor_gt 0.1392
_refine_ls_wR_factor_ref 0.1807
_reflns_Friedel_coverage 0.000
_reflns_number_gt 1536
_reflns_number_total 2788
_reflns_threshold_expression 'I > 2\s(I)'
_cod_data_source_file c9nj03023a2.cif
_cod_data_source_block shelx
_cod_depositor_comments
;Adding full bibliography for 7059213.cif.

 Adding full bibliography for 7059213.cif.
;
_cod_database_code 7059213
_shelx_shelxl_version_number 2018/3
_shelx_space_group_comment
;
The symmetry employed for this shelxl refinement is uniquely defined
by the following loop, which should always be used as a source of
symmetry information in preference to the above space-group names.
They are only intended as comments.
;
_olex2_refinement_description
;
1. Fixed Uiso
 At 1.2 times of:
  All C(H) groups
 At 1.5 times of:
  All O(H) groups, All O(H,H) groups
2.a Free rotating group:
 O006(H00a,H00b)
2.b Aromatic/amide H refined with riding coordinates:
 C04(H04), C010(H010), C012(H012), C013(H013), C018(H018), C02(H02), C01(H01a),
  C015(H015), C016(H016), C017(H017)
2.c Idealised tetrahedral OH refined as rotating group:
 O03(H03), O01(H01)
;
_olex2_submission_special_instructions 'No special instructions were received'

loop_
_space_group_symop_operation_xyz
'x, y, z'
'-x, -y, -z'

loop_
_atom_site_label
_atom_site_type_symbol
_atom_site_fract_x
_atom_site_fract_y
_atom_site_fract_z
_atom_site_U_iso_or_equiv
_atom_site_adp_type
_atom_site_occupancy
_atom_site_site_symmetry_order
_atom_site_calc_flag
_atom_site_refinement_flags_posn
_atom_site_refinement_flags_adp
O02 O 1.2367(3) 0.0890(3) 0.4691(2) 0.0404(7) Uani 1 1 d . .
O03 O 0.8408(3) 0.4096(3) 0.6875(2) 0.0499(7) Uani 1 1 d . .
H03 H 0.749466 0.464866 0.687799 0.075 Uiso 1 1 calc R U
O01 O 1.6320(3) -0.2741(3) 0.3009(3) 0.0547(8) Uani 1 1 d . .
H01 H 1.652122 -0.317778 0.245763 0.082 Uiso 1 1 calc R U
C07 C 1.0827(4) 0.1715(4) 0.2673(3) 0.0348(9) Uani 1 1 d . .
O04 O 1.2971(3) 0.3523(3) 0.0780(3) 0.0561(8) Uani 1 1 d . .
O006 O 1.4279(3) 0.4156(3) 0.2465(3) 0.0577(8) Uani 1 1 d G .
H00A H 1.515049 0.466090 0.204366 0.087 Uiso 1 1 d G U
H00B H 1.395889 0.391193 0.193093 0.087 Uiso 1 1 d G U
C09 C 1.0961(4) 0.1940(4) 0.4715(3) 0.0336(8) Uani 1 1 d . .
O05 O 1.2982(3) 0.4168(3) -0.1304(2) 0.0454(7) Uani 1 1 d . .
C04 C 1.4357(4) -0.0899(4) 0.3817(3) 0.0397(9) Uani 1 1 d . .
H04 H 1.482738 -0.112324 0.450342 0.048 Uiso 1 1 calc R U
C010 C 1.0373(5) 0.2519(4) 0.5757(3) 0.0392(9) Uani 1 1 d . .
H010 H 1.093918 0.221147 0.639721 0.047 Uiso 1 1 calc R U
C03 C 1.5027(4) -0.1664(4) 0.2876(3) 0.0379(9) Uani 1 1 d . .
C08 C 1.0147(4) 0.2386(4) 0.3706(3) 0.0326(8) Uani 1 1 d . .
C011 C 0.8923(4) 0.3573(4) 0.5849(3) 0.0389(9) Uani 1 1 d . .
C012 C 0.8080(4) 0.4071(4) 0.4855(4) 0.0421(10) Uani 1 1 d . .
H012 H 0.712205 0.478952 0.490921 0.050 Uiso 1 1 calc R U
C014 C 0.9908(4) 0.2070(4) 0.1657(3) 0.0337(9) Uani 1 1 d . .
C013 C 0.8694(4) 0.3481(4) 0.3821(3) 0.0408(9) Uani 1 1 d . .
H013 H 0.814155 0.380734 0.317342 0.049 Uiso 1 1 calc R U
C018 C 0.9647(4) 0.3168(4) -0.0506(3) 0.0396(9) Uani 1 1 d . .
H018 H 1.008988 0.372937 -0.136551 0.048 Uiso 1 1 calc R U
C02 C 1.4311(4) -0.1275(4) 0.1826(3) 0.0397(9) Uani 1 1 d . .
H02 H 1.476992 -0.176875 0.118272 0.048 Uiso 1 1 calc R U
C019 C 1.0589(4) 0.2914(4) 0.0368(3) 0.0325(8) Uani 1 1 d . .
C05 C 1.2997(4) 0.0189(4) 0.3721(3) 0.0339(8) Uani 1 1 d . .
C01 C 1.2972(4) -0.0197(4) 0.1745(3) 0.0392(9) Uani 1 1 d . .
H01A H 1.251836 0.002892 0.104975 0.047 Uiso 1 1 calc R U
C015 C 0.8316(5) 0.1494(4) 0.2034(3) 0.0452(10) Uani 1 1 d . .
H015 H 0.786535 0.092515 0.289030 0.054 Uiso 1 1 calc R U
C06 C 1.2241(4) 0.0599(4) 0.2689(3) 0.0323(8) Uani 1 1 d . .
C016 C 0.7390(5) 0.1753(4) 0.1157(4) 0.0476(10) Uani 1 1 d . .
H016 H 0.632286 0.136194 0.142110 0.057 Uiso 1 1 calc R U
C020 C 1.2313(4) 0.3585(4) -0.0071(4) 0.0376(9) Uani 1 1 d . .
C017 C 0.8054(5) 0.2592(4) -0.0106(4) 0.0496(11) Uani 1 1 d . .
H017 H 0.742959 0.277362 -0.069765 0.059 Uiso 1 1 calc R U

loop_
_atom_site_aniso_label
_atom_site_aniso_U_11
_atom_site_aniso_U_22
_atom_site_aniso_U_33
_atom_site_aniso_U_23
_atom_site_aniso_U_13
_atom_site_aniso_U_12
O02 0.0471(15) 0.0470(17) 0.0331(14) -0.0174(12) -0.0192(12) 0.0050(12)
O03 0.0544(17) 0.063(2) 0.0359(16) -0.0251(14) -0.0141(13) 0.0039(14)
O01 0.0576(17) 0.061(2) 0.0550(19) -0.0303(15) -0.0294(15) 0.0187(15)
C07 0.039(2) 0.038(2) 0.028(2) -0.0071(17) -0.0117(17) -0.0062(17)
O04 0.0611(17) 0.069(2) 0.0510(18) -0.0153(15) -0.0286(15) -0.0171(15)
O006 0.0508(18) 0.073(2) 0.0586(19) -0.0352(17) -0.0109(15) -0.0081(15)
C09 0.0365(19) 0.034(2) 0.032(2) -0.0091(17) -0.0151(17) -0.0012(17)
O05 0.0479(15) 0.0519(18) 0.0342(16) -0.0138(13) -0.0062(13) -0.0088(13)
C04 0.045(2) 0.043(2) 0.036(2) -0.0130(19) -0.0183(18) -0.0006(18)
C010 0.051(2) 0.043(2) 0.030(2) -0.0119(18) -0.0184(18) -0.0027(19)
C03 0.035(2) 0.041(2) 0.038(2) -0.0088(18) -0.0135(17) -0.0031(17)
C08 0.0353(19) 0.041(2) 0.0244(19) -0.0111(17) -0.0105(16) -0.0041(17)
C011 0.043(2) 0.048(3) 0.027(2) -0.0150(18) -0.0063(17) -0.0073(18)
C012 0.040(2) 0.046(3) 0.042(2) -0.0174(19) -0.0144(18) 0.0022(18)
C014 0.036(2) 0.041(2) 0.030(2) -0.0176(18) -0.0130(17) 0.0020(17)
C013 0.042(2) 0.050(3) 0.035(2) -0.0135(19) -0.0184(18) 0.0008(18)
C018 0.046(2) 0.047(3) 0.026(2) -0.0088(18) -0.0132(18) -0.0055(19)
C02 0.042(2) 0.048(3) 0.035(2) -0.0214(19) -0.0116(18) -0.0013(18)
C019 0.0338(19) 0.037(2) 0.032(2) -0.0161(17) -0.0133(16) 0.0038(16)
C05 0.038(2) 0.038(2) 0.0276(19) -0.0109(17) -0.0102(16) -0.0061(17)
C01 0.046(2) 0.046(3) 0.031(2) -0.0158(18) -0.0169(18) -0.0006(18)
C015 0.048(2) 0.058(3) 0.032(2) -0.010(2) -0.0137(19) -0.011(2)
C06 0.0344(19) 0.039(2) 0.029(2) -0.0100(17) -0.0150(16) -0.0036(16)
C016 0.046(2) 0.059(3) 0.046(3) -0.014(2) -0.019(2) -0.014(2)
C020 0.041(2) 0.038(2) 0.036(2) -0.0180(19) -0.0134(19) 0.0050(17)
C017 0.055(2) 0.063(3) 0.044(3) -0.016(2) -0.029(2) -0.009(2)

loop_
_atom_type_symbol
_atom_type_description
_atom_type_scat_dispersion_real
_atom_type_scat_dispersion_imag
_atom_type_scat_source
C C 0.0033 0.0016 'International Tables Vol C Tables 4.2.6.8 and 6.1.1.4'
H H 0.0000 0.0000 'International Tables Vol C Tables 4.2.6.8 and 6.1.1.4'
O O 0.0106 0.0060 'International Tables Vol C Tables 4.2.6.8 and 6.1.1.4'

loop_
_geom_angle_atom_site_label_1
_geom_angle_atom_site_label_2
_geom_angle_atom_site_label_3
_geom_angle
C09 O02 C05 121.0(2)
C011 O03 H03 109.5
C03 O01 H01 109.5
C08 C07 C014 119.8(3)
C06 C07 C08 119.5(3)
C06 C07 C014 120.2(3)
H00A O006 H00B 109.4
O02 C09 C010 116.6(3)
O02 C09 C08 121.0(3)
C010 C09 C08 122.3(3)
C03 C04 H04 120.4
C05 C04 H04 120.4
C05 C04 C03 119.2(3)
C09 C010 H010 120.4
C09 C010 C011 119.3(3)
C011 C010 H010 120.4
O01 C03 C04 118.0(3)
O01 C03 C02 122.8(3)
C04 C03 C02 119.1(3)
C07 C08 C09 118.6(3)
C07 C08 C013 124.7(3)
C013 C08 C09 116.7(3)
O03 C011 C010 116.9(3)
O03 C011 C012 122.6(3)
C010 C011 C012 120.5(3)
C011 C012 H012 120.4
C013 C012 C011 119.1(3)
C013 C012 H012 120.4
C019 C014 C07 123.5(3)
C015 C014 C07 117.1(3)
C015 C014 C019 119.4(3)
C08 C013 H013 119.0
C012 C013 C08 122.0(3)
C012 C013 H013 119.0
C019 C018 H018 119.8
C017 C018 H018 119.8
C017 C018 C019 120.5(3)
C03 C02 H02 119.6
C01 C02 C03 120.9(3)
C01 C02 H02 119.6
C014 C019 C020 120.8(3)
C018 C019 C014 119.2(3)
C018 C019 C020 120.0(3)
O02 C05 C06 120.1(3)
C04 C05 O02 116.7(3)
C04 C05 C06 123.2(3)
C02 C01 H01A 119.1
C02 C01 C06 121.8(3)
C06 C01 H01A 119.1
C014 C015 H015 119.5
C016 C015 C014 120.9(4)
C016 C015 H015 119.5
C07 C06 C05 119.6(3)
C07 C06 C01 124.5(3)
C01 C06 C05 115.9(3)
C015 C016 H016 120.2
C017 C016 C015 119.6(3)
C017 C016 H016 120.2
O04 C020 O05 125.0(3)
O04 C020 C019 117.9(3)
O05 C020 C019 117.1(3)
C018 C017 H017 119.8
C016 C017 C018 120.4(3)
C016 C017 H017 119.8

loop_
_geom_bond_atom_site_label_1
_geom_bond_atom_site_label_2
_geom_bond_distance
O02 C09 1.363(4)
O02 C05 1.374(4)
O03 H03 0.8200
O03 C011 1.321(4)
O01 H01 0.8200
O01 C03 1.332(4)
C07 C08 1.414(4)
C07 C014 1.499(4)
C07 C06 1.407(4)
O04 C020 1.240(4)
O006 H00A 0.8501
O006 H00B 0.8502
C09 C010 1.368(4)
C09 C08 1.424(4)
O05 C020 1.283(4)
C04 H04 0.9300
C04 C03 1.390(4)
C04 C05 1.369(4)
C010 H010 0.9300
C010 C011 1.389(5)
C03 C02 1.416(4)
C08 C013 1.415(4)
C011 C012 1.425(4)
C012 H012 0.9300
C012 C013 1.365(4)
C014 C019 1.397(5)
C014 C015 1.385(4)
C013 H013 0.9300
C018 H018 0.9300
C018 C019 1.389(4)
C018 C017 1.382(5)
C02 H02 0.9300
C02 C01 1.351(4)
C019 C020 1.519(5)
C05 C06 1.417(4)
C01 H01A 0.9300
C01 C06 1.415(4)
C015 H015 0.9300
C015 C016 1.381(4)
C016 H016 0.9300
C016 C017 1.372(5)
C017 H017 0.9300

loop_
_geom_torsion_atom_site_label_1
_geom_torsion_atom_site_label_2
_geom_torsion_atom_site_label_3
_geom_torsion_atom_site_label_4
_geom_torsion
O02 C09 C010 C011 -178.8(3)
O02 C09 C08 C07 0.1(5)
O02 C09 C08 C013 179.9(3)
O02 C05 C06 C07 -0.8(5)
O02 C05 C06 C01 -179.5(3)
O03 C011 C012 C013 179.7(3)
O01 C03 C02 C01 178.4(3)
C07 C08 C013 C012 178.9(3)
C07 C014 C019 C018 179.2(3)
C07 C014 C019 C020 -2.4(5)
C07 C014 C015 C016 -179.3(3)
C09 O02 C05 C04 -176.9(3)
C09 O02 C05 C06 3.0(5)
C09 C010 C011 O03 179.9(3)
C09 C010 C011 C012 -1.5(5)
C09 C08 C013 C012 -0.8(5)
C04 C03 C02 C01 -1.3(5)
C04 C05 C06 C07 179.1(3)
C04 C05 C06 C01 0.4(5)
C010 C09 C08 C07 -179.2(3)
C010 C09 C08 C013 0.5(5)
C010 C011 C012 C013 1.2(5)
C03 C04 C05 O02 178.9(3)
C03 C04 C05 C06 -1.0(6)
C03 C02 C01 C06 0.7(6)
C08 C07 C014 C019 108.0(4)
C08 C07 C014 C015 -73.3(4)
C08 C07 C06 C05 -1.7(5)
C08 C07 C06 C01 176.9(3)
C08 C09 C010 C011 0.6(5)
C011 C012 C013 C08 0.0(6)
C014 C07 C08 C09 174.9(3)
C014 C07 C08 C013 -4.8(5)
C014 C07 C06 C05 -174.5(3)
C014 C07 C06 C01 4.0(5)
C014 C019 C020 O04 -9.3(5)
C014 C019 C020 O05 170.4(3)
C014 C015 C016 C017 0.0(6)
C018 C019 C020 O04 169.1(3)
C018 C019 C020 O05 -11.2(5)
C02 C01 C06 C07 -178.9(3)
C02 C01 C06 C05 -0.2(5)
C019 C014 C015 C016 -0.5(5)
C019 C018 C017 C016 -0.4(5)
C05 O02 C09 C010 176.6(3)
C05 O02 C09 C08 -2.7(5)
C05 C04 C03 O01 -178.3(3)
C05 C04 C03 C02 1.4(5)
C015 C014 C019 C018 0.5(5)
C015 C014 C019 C020 178.9(3)
C015 C016 C017 C018 0.4(6)
C06 C07 C08 C09 2.0(5)
C06 C07 C08 C013 -177.7(3)
C06 C07 C014 C019 -79.2(4)
C06 C07 C014 C015 99.6(4)
C017 C018 C019 C014 0.0(5)
C017 C018 C019 C020 -178.4(3)
